data_4518620
loop_
_publ_author_name
'Doll, Julianna S.'
'Eichelmann, Robert'
'Hertwig, Leif E.'
'Bender, Thilo'
'Kohler, Vincenz J.'
'Bill, Eckhard'
'Wadepohl, Hubert'
'Ro\,sca, Drago\,s-Adrian'

_publ_section_title
;
 Iron-Catalyzed Trimerization of Terminal Alkynes Enabled by
 Pyrimidinediimine Ligands: A Regioselective Method for the Synthesis of
 1,3,5-Substituted Arenes
;
_journal_name_full 'ACS Catalysis'
_journal_page_first 5593
_journal_page_last 5600
_journal_paper_doi 10.1021/acscatal.1c00978
_journal_year 2021
_chemical_formula_moiety 'C43 H48 Cl2 Fe N4, 1.769(C H2 Cl2)'
_chemical_formula_sum 'C44.77 H51.54 Cl5.54 Fe N4'
_chemical_formula_weight 897.80
_chemical_properties_physical 'air-sensitive, moisture-sensitive'
_space_group_crystal_system monoclinic
_space_group_IT_number 14
_space_group_name_Hall '-P 2yn'
_space_group_name_H-M_alt 'P 1 21/n 1'
_atom_sites_solution_hydrogens geom
_atom_sites_solution_primary heavy
_atom_sites_solution_secondary difmap
_audit_block_code ro_dr20
_audit_creation_date 2019-12-06
_audit_creation_method
;
encif (version 1.111)

encifer (version_id = 257312.64)

Olex2 1.3
(compiled 2019.11.22 svn.r41b7951 for OlexSys, GUI svn.r6003)
;
_audit_update_record '06.12.2019 14:17:23 CET UTC+01:00  encif 1.111'
_cell_angle_alpha 90
_cell_angle_beta 110.7855(12)
_cell_angle_gamma 90
_cell_formula_units_Z 4
_cell_length_a 13.71615(14)
_cell_length_b 20.52625(18)
_cell_length_c 17.35612(18)
_cell_measurement_reflns_used 32786
_cell_measurement_temperature 120(1)
_cell_measurement_theta_max 70.4390
_cell_measurement_theta_min 3.4650
_cell_volume 4568.43(9)
_computing_cell_refinement 'CrysAlisPro 1.171.40.67a (Rigaku OD, 2019)'
_computing_data_collection 'CrysAlisPro 1.171.40.67a (Rigaku OD, 2019)'
_computing_data_reduction 'CrysAlisPro 1.171.40.67a (Rigaku OD, 2019)'
_computing_publication_material 'encif (Wadepohl, 2009-19); encifer (Allen et al., 2004)'
_computing_structure_refinement 'SHELXL 2018/3 (Sheldrick, 2015)'
_computing_structure_solution 'DIRDIF (Beurskens et al., 1999-2008)'
_diffrn_ambient_temperature 120(1)
_diffrn_detector 'CCD plate'
_diffrn_detector_area_resol_mean 7.9621
_diffrn_detector_type Eos
_diffrn_measured_fraction_theta_full 1.000
_diffrn_measured_fraction_theta_max 0.996
_diffrn_measurement_details
;
List of Runs (angles in degrees, time in seconds):

  # Type    Start    End  Width  t~exp~   \w     \q     \k     \f   Frames
--------------------------------------------------------------------------
  1  \w    -21.00  69.00   1.00    3.00    --    0.00  57.00 -90.00   90
  2  \w    -30.00  70.00   1.00    3.00    --    0.00  77.00 150.00  100
  3  \w    -34.00  11.00   1.00    3.00    --   14.00 110.00 -79.44   45
  4  \w    -55.00  35.00   1.00    3.00    --   14.00 -56.00  99.27   90
  5  \w    -26.00  11.00   1.00    3.00    --   22.00 110.00 -17.08   37
  6  \w    -34.00  -5.00   1.00    3.00    --   26.00 129.00  98.27   29
  7  \w    -26.00   0.00   1.00    8.00    --   30.00 123.00 -51.47   26
  8  \w     -2.00  24.00   1.00    8.00    --   38.00  96.00  11.81   26
  9  \w      5.00  32.00   1.00    8.00    --   42.00  90.00  71.33   27
 10  \w      5.00  32.00   1.00    8.00    --   42.00  90.00 174.12   27
 11  \w     13.00  40.00   1.00    8.00    --   46.00  83.00-160.18   27
 12  \w     14.00  45.00   1.00    8.00    --   46.00  81.00 -47.10   31
 13  \w     13.00  40.00   1.00    8.00    --   46.00  83.00 158.01   27
 14  \w     13.00  45.00   1.00    8.00    --   46.00  82.00  32.71   32
 15  \w     17.00  45.00   1.00    8.00    --   50.00  82.00 -90.84   28
 16  \w     18.00  45.00   1.00    8.00    --   50.00  80.00  13.82   27
 17  \w     18.00  45.00   1.00    8.00    --   50.00  80.00 170.23   27
 18  \w     17.00  45.00   1.00    8.00    --   50.00  82.00-152.20   28
 19  \w     18.00  45.00   1.00    8.00    --   50.00  80.00-130.32   27
 20  \w     19.00  45.00   1.00    8.00    --   50.00  79.00  87.79   26
 21  \w     18.00  45.00   1.00    8.00    --   50.00  81.00  53.72   27
 22  \w     18.00  45.00   1.00    8.00    --   50.00  81.00 119.94   27
 23  \w     17.00  45.00   1.00    8.00    --   50.00  82.00 -14.86   28
 24  \w     24.00 124.00   1.00    8.00    --   54.00  77.00  60.00  100
 25  \w    -15.00  75.00   1.00    8.00    --   54.00 -57.00  30.00   90
 26  \w     26.00 124.00   1.00    8.00    --   54.00  74.00  26.31   98
 27  \w     24.00  66.00   1.00    8.00    --   54.00  77.00-150.00   42
 28  \w     24.00 111.00   1.00    8.00    --   54.00-125.00-150.00   87
 29  \w    -14.00  77.00   1.00    8.00    --   54.00 -68.00 -51.00   91
 30  \w     24.00  51.00   1.00    8.00    --   54.00  77.00 -60.00   27
 31  \w    -14.00  68.00   1.00    8.00    --   54.00 -57.00 150.00   82
 32  \w     25.00  50.00   1.00    8.00    --   54.00  77.00 141.46   25
 33  \w     26.00  51.00   1.00    8.00    --   54.00  76.00  47.07   25
 34  \w     31.00  57.00   1.00    8.00    --   58.00  75.00  92.02   26
 35  \w     29.00  55.00   1.00    8.00    --   58.00  77.00 102.92   26
 36  \w     30.00  56.00   1.00    8.00    --   58.00  75.00  71.84   26
 37  \w     28.00  55.00   1.00    8.00    --   58.00  77.00 -47.94   27
 38  \w     32.00  59.00   1.00    8.00    --   58.00  76.00 136.90   27
 39  \w     29.00  66.00   1.00    8.00    --   58.00  76.00 162.16   37
 40  \w     29.00  56.00   1.00    8.00    --   58.00  76.00  -3.61   27
 41  \w     30.00  55.00   1.00    8.00    --   58.00  76.00 -89.35   25
 42  \w     30.00  57.00   1.00    8.00    --   58.00  76.00 176.58   27
 43  \w     30.00  56.00   1.00    8.00    --   58.00  77.00-137.33   26
 44  \w     28.00  55.00   1.00    8.00    --   58.00  77.00  36.52   27
 45  \w     29.00  54.00   1.00    8.00    --   58.00  77.00-104.86   25
 46  \w     38.00  64.00   1.00    8.00    --   62.00  74.00-121.53   26
 47  \w     36.00  62.00   1.00    8.00    --   62.00  75.00 124.68   26
 48  \w     35.00  61.00   1.00    8.00    --   62.00  71.00-159.79   26
 49  \w     39.00  65.00   1.00    8.00    --   62.00  73.00 -98.40   26
 50  \w     32.00  58.00   1.00    8.00    --   62.00  77.00 -34.42   26
 51  \w     33.00  63.00   1.00    8.00    --   62.00  76.00  34.55   30
 52  \w     37.00  64.00   1.00    8.00    --   62.00  74.00 -22.57   27
 53  \w     38.00  79.00   1.00    8.00    --   62.00  77.00 148.78   41
 54  \w     40.00  65.00   1.00    8.00    --   62.00  65.00 100.19   25
 55  \w     33.00  59.00   1.00    8.00    --   62.00  76.00-156.95   26
 56  \w    107.00 132.00   1.00    8.00    --   62.00  77.00 -78.38   25
 57  \w     34.00  61.00   1.00    8.00    --   62.00  77.00 -78.38   27
 58  \w     35.00  61.00   1.00    8.00    --   62.00  77.00  -3.94   26
 59  \w     38.00  65.00   1.00    8.00    --   62.00  68.00-126.69   27
 60  \w     43.00  68.00   1.00    8.00    --   66.00  69.00-146.37   25
 61  \w     44.00  71.00   1.00    8.00    --   66.00  64.00  81.26   27
 62  \w    104.00 130.00   1.00    8.00    --   66.00  64.00  81.26   26
 63  \w     40.00  65.00   1.00    8.00    --   66.00  72.00 100.46   25
 64  \w     44.00  73.00   1.00    8.00    --   66.00  69.00  40.48   29
 65  \w     44.00  75.00   1.00    8.00    --   66.00  71.00   4.50   31
 66  \w     49.00  75.00   1.00    8.00    --   66.00  69.00 164.63   26
 67  \w     39.00  65.00   1.00    8.00    --   66.00  74.00 -18.63   26
 68  \w     50.00  77.00   1.00    8.00    --   70.00  57.00-109.40   27
 69  \w     43.00  69.00   1.00    8.00    --   70.00  75.00 104.42   26
 70  \w     44.00  78.00   1.00    8.00    --   70.00  73.00  19.64   34
 71  \w     89.00 138.00   1.00    8.00    --   70.00  71.00  49.10   49
 72  \w     43.00  69.00   1.00    8.00    --   70.00  71.00  49.10   26
 73  \w     41.00  67.00   1.00    8.00    --   70.00  76.00 131.18   26
 74  \w     42.00  68.00   1.00    8.00    --   70.00  74.00   5.56   26
 75  \w     43.00  68.00   1.00    8.00    --   70.00  71.00 -70.09   25
 76  \w     40.00  66.00   1.00    8.00    --   70.00  77.00 -60.83   26
 77  \w     57.00  83.00   1.00    8.00    --   74.00  48.00  95.14   26
 78  \w     48.00  80.00   1.00    8.00    --   74.00  71.00  -1.04   32
 79  \w     49.00  74.00   1.00    8.00    --   74.00  71.00 -76.21   25
 80  \w     53.00  78.00   1.00    8.00    --   74.00  51.00 106.16   25
 81  \w     44.00  69.00   1.00    8.00    --   74.00  77.00 -29.89   25
 82  \w     47.00  73.00   1.00    8.00    --   74.00  73.00-161.81   26
 83  \w     48.00  78.00   1.00    8.00    --   74.00  70.00 174.77   30
 84  \w     52.00  77.00   1.00    8.00    --   74.00  66.00-122.95   25
 85  \w     51.00 108.00   1.00    8.00    --   74.00  65.00-163.98   57
 86  \w     47.00  72.00   1.00    8.00    --   74.00  73.00-123.96   25
 87  \w     57.00 112.00   1.00    8.00    --   78.00  60.00  98.93   55
 88  \w     52.00  77.00   1.00    8.00    --   78.00  72.00 106.40   25
 89  \w     53.00  79.00   1.00   16.00    --   82.00  75.00 -65.63   26
 90  \w     57.00 117.00   1.00   16.00    --   82.00  71.00   0.49   60
 91  \w     52.00 145.00   1.00   16.00    --   82.00  77.00 129.52   93
 92  \w     54.00 151.00   1.00   16.00    --   82.00  73.00-116.72   97
 93  \w     58.00 115.00   1.00   16.00    --   82.00  73.00 -60.08   57
 94  \w     62.00 126.00   1.00   16.00    --   82.00  56.00 -22.76   64
 95  \w     60.00 103.00   1.00   16.00    --   86.00  70.00-153.57   43
 96  \w     57.00  83.00   1.00   16.00    --   86.00  75.00  84.13   26
 97  \w     58.00 107.00   1.00   16.00    --   86.00  74.00 108.14   49
 98  \w     63.00 109.00   1.00   16.00    --   90.00  71.00-168.22   46
 99  \w     61.00 158.00   1.00   16.00    --   90.00  75.00  27.98   97
100  \w     63.00  94.00   1.00   16.00    --   90.00  71.00 -14.49   31
101  \w     71.00  97.00   1.00   16.00    --   94.00  68.00  82.21   26
102  \w     72.00  98.00   1.00   16.00    --   98.00  70.00  57.36   26
103  \w     71.00  97.00   1.00   16.00    --   98.00  72.00-146.98   26
104  \w     81.00 108.00   1.00   16.00    --  102.00  55.00  99.84   27
105  \w    132.00 171.00   1.00   16.00    --  102.00  72.00  29.39   39
106  \w     75.00 101.00   1.00   16.00    --  102.00  72.00  29.39   26
107  \w     72.00 106.00   1.00   16.00    --  102.00  77.00  96.75   34
108  \w     85.00 174.00   1.00   16.00    --  108.00  64.00 -30.00   89
109  \w     85.00 135.00   1.00   16.00    --  108.00  64.00 -90.00   50
110  \w     85.00 111.00   1.00   16.00    --  108.00  64.00   0.00   26
111  \w     85.00 174.00   1.00   16.00    --  108.00  64.00 120.00   89
112  \w     71.00 110.00   1.00   16.00    --  108.00-111.00-150.00   39
113  \w     73.00 112.00   1.00   16.00    --  108.00-111.00 -30.00   39
114  \w     86.00 115.00   1.00   16.00    --  108.00  64.00-180.00   29
115  \w     78.00 104.00   1.00   16.00    --  108.00  77.00  30.00   26
116  \w    142.00 168.00   1.00   16.00    --  108.00  77.00-120.00   26
117  \w     78.00 104.00   1.00   16.00    --  108.00  77.00-120.00   26
118  \w    139.00 165.00   1.00   16.00    --  108.00  77.00   0.00   26
119  \w     78.00 105.00   1.00   16.00    --  108.00  77.00   0.00   27
120  \w     78.00 104.00   1.00   16.00    --  108.00  77.00 -60.00   26
121  \w     79.00 104.00   1.00   16.00    --  108.00  77.00-150.00   25
122  \w    136.00 162.00   1.00   16.00    --  108.00  77.00 150.00   26
123  \w     78.00 104.00   1.00   16.00    --  108.00  77.00 150.00   26
124  \w     78.00 104.00   1.00   16.00    --  108.00  77.00 -30.00   26
125  \w    108.00 178.00   1.00   16.00    --  108.00  77.00 -90.00   70
126  \w     78.00 105.00   1.00   16.00    --  108.00  77.00 -90.00   27
127  \w    143.00 169.00   1.00   16.00    --  108.00  77.00  60.00   26
128  \w     78.00 104.00   1.00   16.00    --  108.00  77.00  60.00   26
129  \w     78.00 104.00   1.00   16.00    --  108.00  77.00 120.00   26
130  \w     85.00 171.00   1.00   16.00    --  108.00  64.00-120.00   86
131  \w     78.00 177.00   1.00   16.00    --  108.00  77.00-180.00   99
132  \w     97.00 128.00   1.00   16.00    --  108.00 -64.00  60.00   31
133  \w     41.00  86.00   1.00   16.00    --  108.00 -64.00  60.00   45
134  \w     85.00 111.00   1.00   16.00    --  108.00  64.00 150.00   26
135  \w     85.00 174.00   1.00   16.00    --  108.00  64.00 -60.00   89
136  \w     37.00 102.00   1.00   16.00    --  108.00 -92.00-150.00   65
137  \w     37.00  73.00   1.00   16.00    --  108.00 -92.00   0.00   36
138  \w     67.00 113.00   1.00   16.00    --  108.00-111.00 150.00   46
139  \w     82.00 137.00   1.00   16.00    --  108.00  38.00 -90.00   55
140  \w     85.00 110.00   1.00   16.00    --  108.00  68.00  81.00   25
141  \w    120.00 175.00   1.00   16.00    --  108.00  64.00-150.00   55
142  \w     86.00 114.00   1.00   16.00    --  108.00  64.00-150.00   28
143  \w     36.00 108.00   1.00   16.00    --  108.00 -92.00  30.00   72
144  \w     82.00 165.00   1.00   16.00    --  108.00  38.00  30.00   83
145  \w     82.00 161.00   1.00   16.00    --  108.00  38.00-180.00   79
146  \w     42.00 131.00   1.00   16.00    --  108.00 -64.00-150.00   89
147  \w     85.00 172.00   1.00   16.00    --  108.00  64.00  90.00   87
148  \w     86.00 173.00   1.00   16.00    --  108.00  64.00  60.00   87
;
_diffrn_measurement_device 'four-circle diffractometer'
_diffrn_measurement_device_type 'Agilent SuperNova, Dual, Cu at home/near, Eos'
_diffrn_measurement_method '\w scans'
_diffrn_measurement_specimen_support 'polyimid foil'
_diffrn_orient_matrix_type 'CrysAlisPro convention (1999,Acta A55,543-557)'
_diffrn_orient_matrix_UB_11 0.0290614000
_diffrn_orient_matrix_UB_12 -0.0558277000
_diffrn_orient_matrix_UB_13 0.0635072000
_diffrn_orient_matrix_UB_21 0.0968359000
_diffrn_orient_matrix_UB_22 -0.0152435000
_diffrn_orient_matrix_UB_23 -0.0221627000
_diffrn_orient_matrix_UB_31 0.0648370000
_diffrn_orient_matrix_UB_32 0.0478483000
_diffrn_orient_matrix_UB_33 0.0669475000
_diffrn_radiation_collimation 'focusing mirrors'
_diffrn_radiation_monochromator mirror
_diffrn_radiation_probe x-ray
_diffrn_radiation_type 'Cu K\a'
_diffrn_radiation_wavelength 1.54184
_diffrn_radiation_xray_symbol K-L~2,3~
_diffrn_reflns_av_R_equivalents 0.0502
_diffrn_reflns_av_unetI/netI 0.0196
_diffrn_reflns_Laue_measured_fraction_full 1.000
_diffrn_reflns_Laue_measured_fraction_max 0.996
_diffrn_reflns_limit_h_max 16
_diffrn_reflns_limit_h_min -16
_diffrn_reflns_limit_k_max 25
_diffrn_reflns_limit_k_min -25
_diffrn_reflns_limit_l_max 21
_diffrn_reflns_limit_l_min -21
_diffrn_reflns_number 121931
_diffrn_reflns_point_group_measured_fraction_full 1.000
_diffrn_reflns_point_group_measured_fraction_max 0.996
_diffrn_reflns_theta_full 67.684
_diffrn_reflns_theta_max 70.778
_diffrn_reflns_theta_min 4.157
_diffrn_source 'microfocus X-Ray tube'
_diffrn_source_type 'Agilent SuperNova (Cu) X-ray Source'
_exptl_absorpt_coefficient_mu 5.893
_exptl_absorpt_correction_T_max 1.000
_exptl_absorpt_correction_T_min 0.795
_exptl_absorpt_correction_type gaussian
_exptl_absorpt_process_details
;
CrysAlisPro 1.171.40.67a (Rigaku Oxford Diffraction, 2019)
Numerical absorption correction based on gaussian integration over
 a multifaceted crystal model (Busing & Levy, 1957).
Empirical absorption correction using spherical harmonics,
 implemented in SCALE3 ABSPACK scaling algorithm.
;
_exptl_crystal_colour green
_exptl_crystal_colour_primary green
_exptl_crystal_density_diffrn 1.305
_exptl_crystal_description irregular
_exptl_crystal_F_000 1873
_exptl_crystal_size_max 0.143
_exptl_crystal_size_mid 0.111
_exptl_crystal_size_min 0.092
_refine_diff_density_max 1.548
_refine_diff_density_min -0.614
_refine_diff_density_rms 0.073
_refine_ls_extinction_method none
_refine_ls_goodness_of_fit_ref 1.041
_refine_ls_hydrogen_treatment constr
_refine_ls_matrix_type full
_refine_ls_number_parameters 579
_refine_ls_number_reflns 8750
_refine_ls_number_restraints 128
_refine_ls_restrained_S_all 1.131
_refine_ls_R_factor_all 0.0629
_refine_ls_R_factor_gt 0.0554
_refine_ls_shift/su_max 0.000
_refine_ls_shift/su_mean 0.000
_refine_ls_structure_factor_coef Fsqd
_refine_ls_weighting_details 'w=1/[\s^2^(Fo^2^)+(0.0808P)^2^+7.4217P] where P=(Fo^2^+2Fc^2^)/3'
_refine_ls_weighting_scheme calc
_refine_ls_wR_factor_gt 0.1488
_refine_ls_wR_factor_ref 0.1548
_reflns_Friedel_coverage 0.000
_reflns_number_gt 7705
_reflns_number_total 8750
_reflns_threshold_expression 'I > 2\s(I)'
_cod_data_source_file cs1c00978_si_006.cif
_cod_data_source_block ro_dr20
_cod_original_cell_volume 4568.43(8)
_cod_original_sg_symbol_H-M 'P 21/n'
_cod_database_code 4518620
_audit_block_refno 3468
_audit_block_usercomment 'DAR-JD-011, irregular, green'
_shelx_space_group_comment
;
The symmetry employed for this shelxl refinement is uniquely defined
by the following loop, which should always be used as a source of
symmetry information in preference to the above space-group names.
They are only intended as comments.
;
_shelx_estimated_absorpt_t_max 0.590
_shelx_estimated_absorpt_t_min 0.590
_reflns_odcompleteness_completeness 100.00
_reflns_odcompleteness_iscentric 1
_reflns_odcompleteness_theta 66.97
_shelxl_version_number 2018/3
_olex2_refinement_description
;
1. Fixed Uiso
 At 1.2 times of:
  All C(H) groups, All C(H,H) groups, All C(H,H,H,H) groups
 At 1.5 times of:
  All C(H,H,H) groups
2. Restrained distances
 C61-Cl11 \\sim C61-Cl12 \\sim C61-Cl13 \\sim C71-Cl21 \\sim C71-Cl22
 with sigma of 0.01
 Cl11-Cl13 \\sim Cl12-Cl13 \\sim Cl21-Cl22
 with sigma of 0.02
 C3-C41A \\sim C3-C41B
 with sigma of 0.02
3. Uiso/Uaniso restraints and constraints
C1 \\sim C2 \\sim C3 \\sim C5 \\sim C6 \\sim C7 \\sim C8 \\sim C9 \\sim C10
\\sim C11 \\sim C12 \\sim C13 \\sim C14 \\sim C15 \\sim C16 \\sim C17 \\sim C18
\\sim C19 \\sim C21 \\sim C22 \\sim C23 \\sim C24 \\sim C25 \\sim C26 \\sim C27
\\sim C28 \\sim C29 \\sim C30 \\sim C31 \\sim C32 \\sim C33 \\sim C41A \\sim
C42A \\sim C43A \\sim C44A \\sim C45A \\sim C46A \\sim C41B \\sim C42B \\sim
C43B \\sim C44B \\sim C45B \\sim C46B \\sim C47 \\sim C48 \\sim C49 \\sim C50
\\sim C51 \\sim C52 \\sim C61 \\sim C71: within 1A with sigma of 0.01 and sigma
for terminal atoms of 0.01 within 1A
4. Rigid body (RIGU) restrains
 C41A, C42A, C43A, C44A, C45A, C46A, C41B, C42B, C43B, C44B, C45B, C46B
 with sigma for 1-2 distances of 0.004 and sigma for 1-3 distances of 0.004
 C61, Cl1, Cl2, Cl13, Cl11, Cl12, Cl21, Cl22
 with sigma for 1-2 distances of 0.004 and sigma for 1-3 distances of 0.004
5. Same fragment restrains
{C41A, C42A, C43A, C44A, C45A, C46A} sigma for 1-2: 0.02, 1-3: 0.04
as in
{C41B, C42B, C43B, C44B, C45B, C46B}
6. Others
 Sof(C41B)=Sof(C42B)=Sof(H42B)=Sof(C43B)=Sof(H43B)=Sof(C44B)=Sof(H44B)=
 Sof(C45B)=Sof(H45B)=Sof(C46B)=Sof(H46B)=1-FVAR(1)
 Sof(C41A)=Sof(C42A)=Sof(H42A)=Sof(C43A)=Sof(H43A)=Sof(C44A)=Sof(H44A)=
 Sof(C45A)=Sof(H45A)=Sof(C46A)=Sof(H46A)=Sof(Cl21)=Sof(Cl22)=Sof(C71)=Sof(H71A)=
 Sof(H71B)=FVAR(1)
 Sof(H61C)=Sof(H61D)=Sof(Cl12)=1-FVAR(2)
 Sof(H61A)=Sof(H61B)=Sof(Cl11)=FVAR(2)
7.a Ternary CH refined with riding coordinates:
 C7(H7), C14(H14), C23(H23), C30(H30)
7.b Secondary CH2 refined with riding coordinates:
 C61(H61A,H61B), C61(H61C,H61D), C71(H71A,H71B)
7.c Aromatic/amide H refined with riding coordinates:
 C10(H10), C11(H11), C12(H12), C17(H17), C26(H26), C27(H27), C28(H28),
 C42A(H42A), C43A(H43A), C44A(H44A), C45A(H45A), C46A(H46A), C42B(H42B),
 C43B(H43B), C44B(H44B), C45B(H45B), C46B(H46B), C48(H48), C49(H49), C50(H50),
 C51(H51), C52(H52)
7.d Idealised Me refined as rotating group:
 C8(H8A,H8B,H8C), C9(H9A,H9B,H9C), C15(H15A,H15B,H15C), C16(H16A,H16B,H16C),
 C24(H24A,H24B,H24C), C25(H25A,H25B,H25C), C31(H31A,H31B,H31C), C32(H32A,H32B,
 H32C), C33(H33A,H33B,H33C)
;
_oxdiff_exptl_absorpt_empirical_details
;
Empirical correction (ABSPACK) includes:
- Absorption correction using spherical harmonics
- Frame scaling
;
_oxdiff_exptl_absorpt_empirical_full_max 1.291
_oxdiff_exptl_absorpt_empirical_full_min 0.858
_cell_oxdiff_length_a 13.7172(2)
_cell_oxdiff_length_b 20.5161(3)
_cell_oxdiff_length_c 17.3604(3)
_cell_oxdiff_angle_alpha 89.9539(13)
_cell_oxdiff_angle_beta 110.7598(15)
_cell_oxdiff_angle_gamma 90.0389(13)
_cell_oxdiff_volume 4568.43(13)
_cell_oxdiff_measurement_reflns_used 32786

loop_
_symmetry_equiv_pos_as_xyz
'x, y, z'
'-x+1/2, y+1/2, -z+1/2'
'-x, -y, -z'
'x-1/2, -y-1/2, z-1/2'

loop_
_atom_site_label
_atom_site_type_symbol
_atom_site_fract_x
_atom_site_fract_y
_atom_site_fract_z
_atom_site_U_iso_or_equiv
_atom_site_adp_type
_atom_site_occupancy
_atom_site_site_symmetry_order
_atom_site_calc_flag
_atom_site_refinement_flags_posn
_atom_site_refinement_flags_adp
_atom_site_refinement_flags_occupancy
_atom_site_disorder_assembly
_atom_site_disorder_group
Fe Fe 0.46167(4) 0.19376(2) 0.66473(3) 0.02606(14) Uani 1 1 d . . . . .
Cl1 Cl 0.54495(6) 0.24575(4) 0.78347(4) 0.03640(19) Uani 1 1 d . . . . .
Cl2 Cl 0.54576(6) 0.10258(4) 0.63697(5) 0.03585(19) Uani 1 1 d . . . . .
N1 N 0.33209(19) 0.13457(12) 0.68950(15) 0.0264(5) Uani 1 1 d . . . . .
N2 N 0.48806(18) 0.26977(11) 0.57443(14) 0.0220(5) Uani 1 1 d . . . . .
N3 N 0.33848(18) 0.18572(11) 0.55280(14) 0.0220(5) Uani 1 1 d . . . . .
N4 N 0.2152(2) 0.10867(13) 0.47345(16) 0.0301(6) Uani 1 1 d . . . . .
C1 C 0.2286(2) 0.13147(15) 0.40481(18) 0.0273(6) Uani 1 1 d . . . . .
C2 C 0.2716(2) 0.13693(14) 0.54477(17) 0.0232(6) Uani 1 1 d . . . . .
C3 C 0.2605(2) 0.11549(14) 0.62373(18) 0.0251(6) Uani 1 1 d D . . . .
C5 C 0.3201(2) 0.12260(15) 0.76799(17) 0.0261(6) Uani 1 1 d . . . . .
C6 C 0.3670(2) 0.06731(15) 0.81450(19) 0.0297(6) Uani 1 1 d . . . . .
C7 C 0.4375(3) 0.02191(16) 0.7892(2) 0.0367(7) Uani 1 1 d . . . . .
H7 H 0.422727 0.028138 0.729018 0.044 Uiso 1 1 calc R U . . .
C8 C 0.5511(3) 0.0404(2) 0.8358(3) 0.0538(10) Uani 1 1 d . . . . .
H8A H 0.561021 0.086848 0.827587 0.081 Uiso 1 1 calc R U . . .
H8B H 0.596533 0.014590 0.814944 0.081 Uiso 1 1 calc R U . . .
H8C H 0.568672 0.031725 0.894695 0.081 Uiso 1 1 calc R U . . .
C9 C 0.4201(5) -0.0498(2) 0.8038(3) 0.0679(14) Uani 1 1 d . . . . .
H9A H 0.439897 -0.057805 0.863087 0.102 Uiso 1 1 calc R U . . .
H9B H 0.462959 -0.076972 0.781818 0.102 Uiso 1 1 calc R U . . .
H9C H 0.346384 -0.060790 0.775904 0.102 Uiso 1 1 calc R U . . .
C10 C 0.3502(3) 0.05652(17) 0.8886(2) 0.0364(7) Uani 1 1 d . . . . .
H10 H 0.379888 0.019176 0.920659 0.044 Uiso 1 1 calc R U . . .
C11 C 0.2916(3) 0.09886(18) 0.9158(2) 0.0380(8) Uani 1 1 d . . . . .
H11 H 0.279286 0.090038 0.965316 0.046 Uiso 1 1 calc R U . . .
C12 C 0.2508(3) 0.15416(18) 0.8708(2) 0.0361(7) Uani 1 1 d . . . . .
H12 H 0.212891 0.184073 0.891128 0.043 Uiso 1 1 calc R U . . .
C13 C 0.2639(2) 0.16734(16) 0.79617(19) 0.0300(6) Uani 1 1 d . . . . .
C14 C 0.2189(3) 0.22999(18) 0.7511(2) 0.0401(8) Uani 1 1 d . . . . .
H14 H 0.225929 0.228587 0.695742 0.048 Uiso 1 1 calc R U . . .
C15 C 0.2803(3) 0.2892(2) 0.7981(3) 0.0568(11) Uani 1 1 d . . . . .
H15A H 0.270264 0.293404 0.850994 0.085 Uiso 1 1 calc R U . . .
H15B H 0.255162 0.328726 0.765319 0.085 Uiso 1 1 calc R U . . .
H15C H 0.354606 0.283255 0.807755 0.085 Uiso 1 1 calc R U . . .
C16 C 0.1038(3) 0.2386(2) 0.7382(3) 0.0576(11) Uani 1 1 d . . . . .
H16A H 0.064735 0.200347 0.709679 0.086 Uiso 1 1 calc R U . . .
H16B H 0.077000 0.277618 0.704834 0.086 Uiso 1 1 calc R U . . .
H16C H 0.095600 0.243396 0.791750 0.086 Uiso 1 1 calc R U . . .
C17 C 0.2932(2) 0.18476(13) 0.40825(18) 0.0236(6) Uani 1 1 d . . . . .
H17 H 0.298986 0.202593 0.359557 0.028 Uiso 1 1 calc R U . . .
C18 C 0.3480(2) 0.21058(13) 0.48430(17) 0.0208(5) Uani 1 1 d . . . . .
C19 C 0.4225(2) 0.26603(13) 0.49953(17) 0.0208(5) Uani 1 1 d . . . . .
C21 C 0.5569(2) 0.32514(14) 0.59782(17) 0.0231(6) Uani 1 1 d . . . . .
C22 C 0.6646(2) 0.31483(14) 0.61858(18) 0.0264(6) Uani 1 1 d . . . . .
C23 C 0.7085(2) 0.24653(16) 0.6222(2) 0.0342(7) Uani 1 1 d . . . . .
H23 H 0.668882 0.218001 0.647456 0.041 Uiso 1 1 calc R U . . .
C24 C 0.8236(3) 0.2425(2) 0.6781(3) 0.0474(9) Uani 1 1 d . . . . .
H24A H 0.865574 0.269332 0.654958 0.071 Uiso 1 1 calc R U . . .
H24B H 0.847060 0.197177 0.681904 0.071 Uiso 1 1 calc R U . . .
H24C H 0.831556 0.258575 0.733215 0.071 Uiso 1 1 calc R U . . .
C25 C 0.6936(3) 0.21842(19) 0.5384(3) 0.0493(9) Uani 1 1 d . . . . .
H25A H 0.619323 0.219078 0.504318 0.074 Uiso 1 1 calc R U . . .
H25B H 0.719104 0.173425 0.544617 0.074 Uiso 1 1 calc R U . . .
H25C H 0.732657 0.244519 0.511918 0.074 Uiso 1 1 calc R U . . .
C26 C 0.7286(2) 0.36979(16) 0.63409(19) 0.0324(7) Uani 1 1 d . . . . .
H26 H 0.801375 0.364626 0.646460 0.039 Uiso 1 1 calc R U . . .
C27 C 0.6876(3) 0.43172(16) 0.6317(2) 0.0347(7) Uani 1 1 d . . . . .
H27 H 0.731999 0.468669 0.640641 0.042 Uiso 1 1 calc R U . . .
C28 C 0.5824(3) 0.43992(15) 0.61644(18) 0.0307(7) Uani 1 1 d . . . . .
H28 H 0.555813 0.482549 0.617328 0.037 Uiso 1 1 calc R U . . .
C29 C 0.5146(2) 0.38713(14) 0.59979(17) 0.0235(6) Uani 1 1 d . . . . .
C30 C 0.4006(2) 0.39864(14) 0.58808(18) 0.0270(6) Uani 1 1 d . . . . .
H30 H 0.361242 0.357688 0.565762 0.032 Uiso 1 1 calc R U . . .
C31 C 0.3899(3) 0.41320(19) 0.6713(2) 0.0403(8) Uani 1 1 d . . . . .
H31A H 0.419027 0.376963 0.709300 0.060 Uiso 1 1 calc R U . . .
H31B H 0.316044 0.418637 0.663586 0.060 Uiso 1 1 calc R U . . .
H31C H 0.427806 0.453325 0.694324 0.060 Uiso 1 1 calc R U . . .
C32 C 0.3525(3) 0.45354(16) 0.5269(2) 0.0357(7) Uani 1 1 d . . . . .
H32A H 0.384663 0.495098 0.550272 0.054 Uiso 1 1 calc R U . . .
H32B H 0.277287 0.455546 0.515691 0.054 Uiso 1 1 calc R U . . .
H32C H 0.364529 0.445183 0.475374 0.054 Uiso 1 1 calc R U . . .
C33 C 0.1726(3) 0.09815(18) 0.3249(2) 0.0438(9) Uani 1 1 d . . . . .
H33A H 0.211913 0.059496 0.320055 0.066 Uiso 1 1 calc R U . . .
H33B H 0.165926 0.128041 0.279303 0.066 Uiso 1 1 calc R U . . .
H33C H 0.102997 0.085018 0.322902 0.066 Uiso 1 1 calc R U . . .
C41A C 0.1586(4) 0.0844(3) 0.6162(3) 0.0298(10) Uani 0.769(3) 1 d D U P A 1
C42A C 0.0665(3) 0.1170(2) 0.5715(3) 0.0392(10) Uani 0.769(3) 1 d D . P A 1
H42A H 0.069713 0.158788 0.549061 0.047 Uiso 0.769(3) 1 calc R U P A 1
C43A C -0.0297(4) 0.0889(3) 0.5598(3) 0.0530(13) Uani 0.769(3) 1 d D . P A 1
H43A H -0.092217 0.112247 0.532047 0.064 Uiso 0.769(3) 1 calc R U P A 1
C44A C -0.0338(4) 0.0263(3) 0.5890(3) 0.0563(14) Uani 0.769(3) 1 d D . P A 1
H44A H -0.099323 0.006011 0.579152 0.068 Uiso 0.769(3) 1 calc R U P A 1
C45A C 0.0562(5) -0.0062(3) 0.6317(5) 0.0505(16) Uani 0.769(3) 1 d D U P A 1
H45A H 0.052398 -0.048990 0.651313 0.061 Uiso 0.769(3) 1 calc R U P A 1
C46A C 0.1542(4) 0.0227(2) 0.6471(3) 0.0390(10) Uani 0.769(3) 1 d D . P A 1
H46A H 0.216392 0.000266 0.678224 0.047 Uiso 0.769(3) 1 calc R U P A 1
C41B C 0.1911(12) 0.0581(7) 0.6193(10) 0.029(3) Uani 0.231(3) 1 d D U P A 2
C42B C 0.1068(10) 0.0694(7) 0.6436(8) 0.032(3) Uani 0.231(3) 1 d D . P A 2
H42B H 0.098573 0.110521 0.665666 0.038 Uiso 0.231(3) 1 calc R U P A 2
C43B C 0.0343(17) 0.0202(9) 0.6357(17) 0.048(4) Uani 0.231(3) 1 d D U P A 2
H43B H -0.024842 0.027643 0.650940 0.058 Uiso 0.231(3) 1 calc R U P A 2
C44B C 0.0498(13) -0.0403(8) 0.6050(12) 0.053(4) Uani 0.231(3) 1 d D U P A 2
H44B H 0.000851 -0.074268 0.599879 0.064 Uiso 0.231(3) 1 calc R U P A 2
C45B C 0.1343(13) -0.0517(7) 0.5821(11) 0.053(4) Uani 0.231(3) 1 d D . P A 2
H45B H 0.144641 -0.093662 0.563248 0.063 Uiso 0.231(3) 1 calc R U P A 2
C46B C 0.2048(11) -0.0018(6) 0.5866(10) 0.041(3) Uani 0.231(3) 1 d D . P A 2
H46B H 0.261208 -0.008392 0.567790 0.049 Uiso 0.231(3) 1 calc R U P A 2
C47 C 0.4100(2) 0.31207(13) 0.43015(17) 0.0217(6) Uani 1 1 d . . . . .
C48 C 0.4955(2) 0.33733(14) 0.41365(18) 0.0248(6) Uani 1 1 d . . . . .
H48 H 0.564277 0.324869 0.446888 0.030 Uiso 1 1 calc R U . . .
C49 C 0.4798(2) 0.38044(14) 0.34892(18) 0.0279(6) Uani 1 1 d . . . . .
H49 H 0.537906 0.397091 0.337597 0.033 Uiso 1 1 calc R U . . .
C50 C 0.3798(3) 0.39939(14) 0.30063(18) 0.0301(6) Uani 1 1 d . . . . .
H50 H 0.369566 0.429398 0.256790 0.036 Uiso 1 1 calc R U . . .
C51 C 0.2947(2) 0.37469(15) 0.31613(19) 0.0297(6) Uani 1 1 d . . . . .
H51 H 0.226198 0.387718 0.282986 0.036 Uiso 1 1 calc R U . . .
C52 C 0.3097(2) 0.33067(14) 0.38041(18) 0.0268(6) Uani 1 1 d . . . . .
H52 H 0.251150 0.313215 0.390381 0.032 Uiso 1 1 calc R U . . .
Cl13 Cl 0.14933(9) 0.31913(8) 0.52713(7) 0.0757(4) Uani 1 1 d D . . . .
C61 C 0.0199(3) 0.3002(2) 0.4683(3) 0.0630(13) Uani 1 1 d D . . . .
H61A H -0.013763 0.338821 0.435557 0.076 Uiso 0.721(3) 1 calc R U P B 3
H61B H 0.018948 0.264734 0.429364 0.076 Uiso 0.721(3) 1 calc R U P B 3
H61C H 0.004359 0.306126 0.408553 0.076 Uiso 0.279(3) 1 calc R U P B 4
H61D H -0.030471 0.325246 0.485671 0.076 Uiso 0.279(3) 1 calc R U P B 4
Cl11 Cl -0.05017(10) 0.27647(9) 0.52700(9) 0.0618(5) Uani 0.721(3) 1 d D . P B 3
Cl12 Cl 0.0250(4) 0.2091(2) 0.4989(3) 0.0786(17) Uani 0.279(3) 1 d D . P B 4
Cl21 Cl 0.67226(13) 0.04304(8) 0.44505(12) 0.0836(7) Uani 0.769(3) 1 d D . P A 1
Cl22 Cl 0.49625(13) 0.12604(8) 0.35869(9) 0.0690(5) Uani 0.769(3) 1 d D . P A 1
C71 C 0.5379(4) 0.0616(2) 0.4301(3) 0.0564(14) Uani 0.769(3) 1 d D . P A 1
H71A H 0.493716 0.022710 0.408948 0.068 Uiso 0.769(3) 1 calc R U P A 1
H71B H 0.531656 0.074362 0.483145 0.068 Uiso 0.769(3) 1 calc R U P A 1

loop_
_atom_site_aniso_label
_atom_site_aniso_U_11
_atom_site_aniso_U_22
_atom_site_aniso_U_33
_atom_site_aniso_U_23
_atom_site_aniso_U_13
_atom_site_aniso_U_12
Fe 0.0238(2) 0.0328(3) 0.0187(2) -0.00242(18) 0.00400(18) -0.00815(19)
Cl1 0.0364(4) 0.0424(4) 0.0244(4) -0.0062(3) 0.0034(3) -0.0087(3)
Cl2 0.0335(4) 0.0318(4) 0.0398(4) -0.0009(3) 0.0099(3) -0.0002(3)
N1 0.0249(12) 0.0324(13) 0.0221(12) -0.0007(10) 0.0085(10) -0.0063(10)
N2 0.0227(11) 0.0210(11) 0.0216(11) -0.0004(9) 0.0071(10) -0.0038(9)
N3 0.0218(11) 0.0232(11) 0.0196(11) -0.0003(9) 0.0056(9) -0.0037(9)
N4 0.0314(13) 0.0313(13) 0.0241(13) 0.0007(10) 0.0054(11) -0.0097(11)
C1 0.0291(15) 0.0286(15) 0.0215(14) -0.0012(12) 0.0056(12) -0.0059(12)
C2 0.0227(13) 0.0229(14) 0.0219(13) 0.0003(11) 0.0053(11) -0.0040(11)
C3 0.0256(14) 0.0249(14) 0.0236(14) 0.0018(11) 0.0071(12) -0.0043(11)
C5 0.0221(14) 0.0346(16) 0.0208(14) -0.0021(12) 0.0065(11) -0.0089(12)
C6 0.0313(16) 0.0315(16) 0.0260(15) -0.0018(12) 0.0098(13) -0.0077(13)
C7 0.0465(19) 0.0312(16) 0.0352(17) 0.0048(14) 0.0182(15) 0.0036(14)
C8 0.040(2) 0.068(3) 0.051(2) 0.007(2) 0.0132(18) 0.0192(19)
C9 0.114(4) 0.032(2) 0.077(3) 0.002(2) 0.059(3) 0.004(2)
C10 0.0439(19) 0.0383(18) 0.0286(16) 0.0031(14) 0.0147(14) -0.0057(15)
C11 0.0414(18) 0.051(2) 0.0244(15) -0.0003(14) 0.0148(14) -0.0079(16)
C12 0.0319(16) 0.050(2) 0.0297(16) -0.0069(15) 0.0144(14) -0.0024(15)
C13 0.0238(14) 0.0397(17) 0.0256(15) -0.0004(13) 0.0075(12) -0.0009(13)
C14 0.0400(19) 0.047(2) 0.0369(18) 0.0066(16) 0.0184(15) 0.0128(16)
C15 0.045(2) 0.045(2) 0.083(3) 0.013(2) 0.025(2) 0.0030(18)
C16 0.038(2) 0.064(3) 0.064(3) 0.000(2) 0.0092(19) 0.0123(19)
C17 0.0283(14) 0.0224(13) 0.0201(13) -0.0001(11) 0.0086(11) -0.0035(11)
C18 0.0197(13) 0.0211(13) 0.0201(13) 0.0003(11) 0.0055(11) 0.0003(10)
C19 0.0211(13) 0.0209(13) 0.0209(13) 0.0003(11) 0.0081(11) -0.0013(10)
C21 0.0258(14) 0.0228(14) 0.0190(13) 0.0009(11) 0.0058(11) -0.0063(11)
C22 0.0265(15) 0.0284(15) 0.0221(14) 0.0031(11) 0.0058(12) -0.0045(12)
C23 0.0284(16) 0.0344(17) 0.0389(18) 0.0087(14) 0.0108(14) 0.0019(13)
C24 0.0358(19) 0.051(2) 0.052(2) 0.0166(18) 0.0111(17) 0.0076(16)
C25 0.050(2) 0.040(2) 0.057(2) -0.0011(18) 0.0188(19) 0.0086(17)
C26 0.0269(15) 0.0382(17) 0.0283(16) 0.0039(13) 0.0053(13) -0.0102(13)
C27 0.0361(17) 0.0313(16) 0.0309(16) 0.0023(13) 0.0049(14) -0.0139(13)
C28 0.0383(17) 0.0232(14) 0.0262(15) 0.0015(12) 0.0061(13) -0.0062(13)
C29 0.0272(14) 0.0237(14) 0.0174(13) 0.0009(11) 0.0051(11) -0.0035(11)
C30 0.0307(15) 0.0239(14) 0.0250(14) -0.0006(11) 0.0083(12) -0.0001(12)
C31 0.0431(19) 0.050(2) 0.0301(17) 0.0000(15) 0.0160(15) 0.0075(16)
C32 0.0404(18) 0.0287(16) 0.0327(17) 0.0020(13) 0.0063(14) 0.0044(14)
C33 0.058(2) 0.043(2) 0.0251(16) -0.0070(14) 0.0082(16) -0.0178(17)
C41A 0.030(2) 0.036(2) 0.023(2) -0.003(2) 0.0097(19) -0.0133(19)
C42A 0.030(2) 0.042(2) 0.044(3) 0.004(2) 0.0111(19) -0.0068(18)
C43A 0.031(2) 0.073(3) 0.052(3) 0.001(3) 0.011(2) -0.014(2)
C44A 0.040(3) 0.084(4) 0.038(3) 0.008(3) 0.006(2) -0.032(3)
C45A 0.057(3) 0.052(4) 0.038(3) 0.008(3) 0.011(3) -0.031(3)
C46A 0.041(2) 0.043(3) 0.028(2) 0.0019(19) 0.0061(19) -0.018(2)
C41B 0.031(6) 0.030(6) 0.021(5) 0.004(5) 0.002(5) -0.016(5)
C42B 0.035(6) 0.039(7) 0.017(6) -0.003(5) 0.002(5) -0.019(5)
C43B 0.049(7) 0.057(8) 0.039(7) 0.006(8) 0.017(6) -0.034(6)
C44B 0.060(7) 0.052(7) 0.045(7) 0.002(6) 0.014(6) -0.041(6)
C45B 0.066(9) 0.033(7) 0.054(10) -0.001(7) 0.014(8) -0.024(6)
C46B 0.042(7) 0.034(6) 0.044(8) -0.003(6) 0.010(6) -0.012(5)
C47 0.0271(14) 0.0197(13) 0.0179(13) -0.0012(10) 0.0074(11) -0.0020(11)
C48 0.0277(14) 0.0240(14) 0.0226(14) -0.0016(11) 0.0090(12) -0.0034(11)
C49 0.0347(16) 0.0253(14) 0.0258(15) -0.0013(12) 0.0134(13) -0.0063(12)
C50 0.0440(18) 0.0232(14) 0.0212(14) 0.0011(11) 0.0094(13) -0.0030(13)
C51 0.0299(15) 0.0287(15) 0.0248(15) 0.0010(12) 0.0026(12) 0.0028(12)
C52 0.0283(15) 0.0273(15) 0.0240(14) -0.0010(12) 0.0086(12) -0.0028(12)
Cl13 0.0415(5) 0.1242(11) 0.0570(7) 0.0087(7) 0.0123(5) -0.0147(6)
C61 0.038(2) 0.107(4) 0.044(2) 0.013(2) 0.0157(18) 0.008(2)
Cl11 0.0410(7) 0.0877(11) 0.0623(9) 0.0419(8) 0.0252(6) 0.0187(7)
Cl12 0.091(3) 0.059(3) 0.063(3) 0.009(2) 0.000(2) -0.015(2)
Cl21 0.0667(10) 0.0659(10) 0.0879(12) -0.0353(9) -0.0098(8) 0.0252(8)
Cl22 0.0750(10) 0.0811(10) 0.0527(8) -0.0027(7) 0.0248(7) 0.0319(8)
C71 0.090(4) 0.038(3) 0.049(3) -0.001(2) 0.035(3) 0.005(3)

loop_
_atom_type_symbol
_atom_type_description
_atom_type_scat_dispersion_real
_atom_type_scat_dispersion_imag
_atom_type_scat_source
C C 0.0181 0.0091 'International Tables Vol C Tables 4.2.6.8 and 6.1.1.4'
H H 0.0000 0.0000 'International Tables Vol C Tables 4.2.6.8 and 6.1.1.4'
Cl Cl 0.3639 0.7018 'International Tables Vol C Tables 4.2.6.8 and 6.1.1.4'
Fe Fe -1.1336 3.1974 'International Tables Vol C Tables 4.2.6.8 and 6.1.1.4'
N N 0.0311 0.0180 'International Tables Vol C Tables 4.2.6.8 and 6.1.1.4'

loop_
_exptl_crystal_face_index_h
_exptl_crystal_face_index_k
_exptl_crystal_face_index_l
_exptl_crystal_face_perp_dist
-7 4 8 0.0474
1 -7 8 0.0449
9 1 -5 0.0516
4 8 5 0.0326
2 13 0 0.0527
-6 -7 -2 0.0486
-1 -13 0 0.0400
-2 7 -8 0.0547
4 9 -7 0.0568
8 5 -5 0.0472
-6 0 -5 0.0496
9 -2 -7 0.0577
6 -7 3 0.0565

loop_
_geom_angle_atom_site_label_1
_geom_angle_atom_site_label_2
_geom_angle_atom_site_label_3
_geom_angle
_geom_angle_site_symmetry_1
_geom_angle_site_symmetry_3
_geom_angle_publ_flag
Cl1 Fe Cl2 116.32(4) . . ?
Cl1 Fe N1 104.68(7) . . ?
Cl1 Fe N2 98.60(6) . . ?
N1 Fe Cl2 94.91(7) . . ?
N1 Fe N2 142.12(9) . . ?
N2 Fe Cl2 101.06(6) . . ?
N3 Fe Cl1 151.26(7) . . ?
N3 Fe Cl2 92.34(7) . . ?
N3 Fe N1 73.09(9) . . ?
N3 Fe N2 72.15(9) . . ?
C3 N1 Fe 113.12(19) . . ?
C3 N1 C5 118.8(2) . . ?
C5 N1 Fe 127.86(18) . . ?
C19 N2 Fe 114.70(18) . . ?
C19 N2 C21 118.8(2) . . ?
C21 N2 Fe 125.57(17) . . ?
C2 N3 Fe 117.30(18) . . ?
C2 N3 C18 118.2(2) . . ?
C18 N3 Fe 119.68(18) . . ?
C2 N4 C1 116.8(2) . . ?
N4 C1 C17 121.1(3) . . ?
N4 C1 C33 118.3(3) . . ?
C17 C1 C33 120.6(3) . . ?
N3 C2 N4 125.0(3) . . ?
N3 C2 C3 114.5(2) . . ?
N4 C2 C3 120.5(2) . . ?
N1 C3 C2 115.7(2) . . ?
N1 C3 C41A 127.4(3) . . ?
N1 C3 C41B 124.1(7) . . ?
C2 C3 C41A 116.0(3) . . ?
C2 C3 C41B 116.9(6) . . ?
C6 C5 N1 119.6(3) . . ?
C13 C5 N1 118.6(3) . . ?
C13 C5 C6 121.8(3) . . ?
C5 C6 C7 122.6(3) . . ?
C10 C6 C5 117.5(3) . . ?
C10 C6 C7 119.8(3) . . ?
C6 C7 C8 109.3(3) . . ?
C6 C7 C9 113.1(3) . . ?
C9 C7 C8 110.0(4) . . ?
C11 C10 C6 121.4(3) . . ?
C10 C11 C12 119.6(3) . . ?
C11 C12 C13 121.7(3) . . ?
C5 C13 C12 117.8(3) . . ?
C5 C13 C14 123.5(3) . . ?
C12 C13 C14 118.7(3) . . ?
C13 C14 C15 110.5(3) . . ?
C13 C14 C16 112.6(3) . . ?
C16 C14 C15 109.3(3) . . ?
C18 C17 C1 117.8(3) . . ?
N3 C18 C17 120.9(3) . . ?
N3 C18 C19 114.2(2) . . ?
C17 C18 C19 124.9(2) . . ?
N2 C19 C18 114.3(2) . . ?
N2 C19 C47 127.8(2) . . ?
C18 C19 C47 117.7(2) . . ?
C22 C21 N2 118.5(3) . . ?
C29 C21 N2 119.2(2) . . ?
C29 C21 C22 122.4(3) . . ?
C21 C22 C23 121.0(3) . . ?
C26 C22 C21 117.3(3) . . ?
C26 C22 C23 121.7(3) . . ?
C22 C23 C24 112.3(3) . . ?
C25 C23 C22 113.4(3) . . ?
C25 C23 C24 110.3(3) . . ?
C27 C26 C22 121.1(3) . . ?
C28 C27 C26 120.2(3) . . ?
C27 C28 C29 121.4(3) . . ?
C21 C29 C30 123.4(2) . . ?
C28 C29 C21 117.4(3) . . ?
C28 C29 C30 119.1(3) . . ?
C29 C30 C31 110.0(3) . . ?
C29 C30 C32 112.2(3) . . ?
C32 C30 C31 110.4(3) . . ?
C42A C41A C3 118.5(4) . . ?
C46A C41A C3 121.5(5) . . ?
C46A C41A C42A 119.9(4) . . ?
C43A C42A C41A 120.6(5) . . ?
C42A C43A C44A 119.3(5) . . ?
C45A C44A C43A 120.3(5) . . ?
C44A C45A C46A 121.1(6) . . ?
C41A C46A C45A 118.8(5) . . ?
C42B C41B C3 115.9(11) . . ?
C42B C41B C46B 121.3(11) . . ?
C46B C41B C3 122.6(12) . . ?
C41B C42B C43B 119.7(13) . . ?
C42B C43B C44B 118.9(16) . . ?
C45B C44B C43B 121.4(14) . . ?
C44B C45B C46B 120.0(13) . . ?
C45B C46B C41B 118.7(13) . . ?
C48 C47 C19 122.3(3) . . ?
C52 C47 C19 118.7(3) . . ?
C52 C47 C48 119.0(3) . . ?
C49 C48 C47 120.1(3) . . ?
C50 C49 C48 120.4(3) . . ?
C51 C50 C49 120.1(3) . . ?
C50 C51 C52 119.9(3) . . ?
C47 C52 C51 120.5(3) . . ?
Cl13 C61 Cl12 97.2(3) . . ?
Cl11 C61 Cl13 112.7(2) . . ?
Cl22 C71 Cl21 108.5(3) . . ?

loop_
_geom_bond_atom_site_label_1
_geom_bond_atom_site_label_2
_geom_bond_distance
_geom_bond_site_symmetry_2
_geom_bond_publ_flag
Fe Cl1 2.2405(8) . ?
Fe Cl2 2.3365(9) . ?
Fe N1 2.316(2) . ?
Fe N2 2.329(2) . ?
Fe N3 2.080(2) . ?
N1 C3 1.274(4) . ?
N1 C5 1.450(4) . ?
N2 C19 1.294(4) . ?
N2 C21 1.441(3) . ?
N3 C2 1.332(4) . ?
N3 C18 1.342(4) . ?
N4 C1 1.352(4) . ?
N4 C2 1.337(4) . ?
C1 C17 1.395(4) . ?
C1 C33 1.492(4) . ?
C2 C3 1.497(4) . ?
C3 C41A 1.501(5) . ?
C3 C41B 1.499(11) . ?
C5 C6 1.409(4) . ?
C5 C13 1.395(4) . ?
C6 C7 1.515(5) . ?
C6 C10 1.402(4) . ?
C7 C8 1.527(5) . ?
C7 C9 1.527(5) . ?
C10 C11 1.377(5) . ?
C11 C12 1.379(5) . ?
C12 C13 1.395(4) . ?
C13 C14 1.518(5) . ?
C14 C15 1.537(6) . ?
C14 C16 1.524(5) . ?
C17 C18 1.373(4) . ?
C18 C19 1.490(4) . ?
C19 C47 1.492(4) . ?
C21 C22 1.407(4) . ?
C21 C29 1.404(4) . ?
C22 C23 1.518(4) . ?
C22 C26 1.396(4) . ?
C23 C24 1.533(5) . ?
C23 C25 1.510(5) . ?
C26 C27 1.384(5) . ?
C27 C28 1.383(5) . ?
C28 C29 1.390(4) . ?
C29 C30 1.522(4) . ?
C30 C31 1.533(4) . ?
C30 C32 1.529(4) . ?
C41A C42A 1.396(7) . ?
C41A C46A 1.386(7) . ?
C42A C43A 1.387(6) . ?
C43A C44A 1.390(8) . ?
C44A C45A 1.367(9) . ?
C45A C46A 1.405(7) . ?
C41B C42B 1.385(16) . ?
C41B C46B 1.394(16) . ?
C42B C43B 1.388(16) . ?
C43B C44B 1.398(18) . ?
C44B C45B 1.371(17) . ?
C45B C46B 1.393(15) . ?
C47 C48 1.402(4) . ?
C47 C52 1.393(4) . ?
C48 C49 1.386(4) . ?
C49 C50 1.386(5) . ?
C50 C51 1.383(5) . ?
C51 C52 1.393(4) . ?
Cl13 C61 1.749(4) . ?
C61 Cl11 1.700(4) . ?
C61 Cl12 1.938(5) . ?
Cl21 C71 1.809(5) . ?
Cl22 C71 1.763(5) . ?

loop_
_geom_torsion_atom_site_label_1
_geom_torsion_atom_site_label_2
_geom_torsion_atom_site_label_3
_geom_torsion_atom_site_label_4
_geom_torsion
_geom_torsion_site_symmetry_1
_geom_torsion_site_symmetry_2
_geom_torsion_site_symmetry_3
_geom_torsion_site_symmetry_4
_geom_torsion_publ_flag
Fe N1 C3 C2 -2.4(3) . . . . ?
Fe N1 C3 C41A -170.9(3) . . . . ?
Fe N1 C3 C41B 156.4(8) . . . . ?
Fe N1 C5 C6 -90.1(3) . . . . ?
Fe N1 C5 C13 88.5(3) . . . . ?
Fe N2 C19 C18 -4.4(3) . . . . ?
Fe N2 C19 C47 171.8(2) . . . . ?
Fe N2 C21 C22 77.8(3) . . . . ?
Fe N2 C21 C29 -101.6(3) . . . . ?
Fe N3 C2 N4 -152.8(2) . . . . ?
Fe N3 C2 C3 28.7(3) . . . . ?
Fe N3 C18 C17 152.4(2) . . . . ?
Fe N3 C18 C19 -26.7(3) . . . . ?
N1 C3 C41A C42A 117.0(5) . . . . ?
N1 C3 C41A C46A -67.6(6) . . . . ?
N1 C3 C41B C42B 81.6(14) . . . . ?
N1 C3 C41B C46B -103.3(14) . . . . ?
N1 C5 C6 C7 5.0(4) . . . . ?
N1 C5 C6 C10 -177.8(3) . . . . ?
N1 C5 C13 C12 178.4(3) . . . . ?
N1 C5 C13 C14 -3.2(4) . . . . ?
N2 C19 C47 C48 44.4(4) . . . . ?
N2 C19 C47 C52 -135.4(3) . . . . ?
N2 C21 C22 C23 -4.2(4) . . . . ?
N2 C21 C22 C26 174.6(3) . . . . ?
N2 C21 C29 C28 -175.2(2) . . . . ?
N2 C21 C29 C30 7.3(4) . . . . ?
N3 C2 C3 N1 -16.1(4) . . . . ?
N3 C2 C3 C41A 153.8(3) . . . . ?
N3 C2 C3 C41B -176.5(8) . . . . ?
N3 C18 C19 N2 19.2(3) . . . . ?
N3 C18 C19 C47 -157.4(2) . . . . ?
N4 C1 C17 C18 4.2(4) . . . . ?
N4 C2 C3 N1 165.3(3) . . . . ?
N4 C2 C3 C41A -24.8(5) . . . . ?
N4 C2 C3 C41B 4.9(8) . . . . ?
C1 N4 C2 N3 0.6(5) . . . . ?
C1 N4 C2 C3 179.1(3) . . . . ?
C1 C17 C18 N3 -0.8(4) . . . . ?
C1 C17 C18 C19 178.1(3) . . . . ?
C2 N3 C18 C17 -2.4(4) . . . . ?
C2 N3 C18 C19 178.5(2) . . . . ?
C2 N4 C1 C17 -4.1(4) . . . . ?
C2 N4 C1 C33 175.9(3) . . . . ?
C2 C3 C41A C42A -51.5(5) . . . . ?
C2 C3 C41A C46A 123.9(4) . . . . ?
C2 C3 C41B C42B -119.9(11) . . . . ?
C2 C3 C41B C46B 55.2(17) . . . . ?
C3 N1 C5 C6 95.9(3) . . . . ?
C3 N1 C5 C13 -85.5(4) . . . . ?
C3 C41A C42A C43A 177.2(4) . . . . ?
C3 C41A C46A C45A -174.4(5) . . . . ?
C3 C41B C42B C43B 175.3(16) . . . . ?
C3 C41B C46B C45B -177.7(14) . . . . ?
C5 N1 C3 C2 172.5(3) . . . . ?
C5 N1 C3 C41A 3.9(5) . . . . ?
C5 N1 C3 C41B -28.7(9) . . . . ?
C5 C6 C7 C8 97.1(4) . . . . ?
C5 C6 C7 C9 -140.0(4) . . . . ?
C5 C6 C10 C11 -1.1(5) . . . . ?
C5 C13 C14 C15 -108.3(4) . . . . ?
C5 C13 C14 C16 129.1(3) . . . . ?
C6 C5 C13 C12 -3.0(4) . . . . ?
C6 C5 C13 C14 175.4(3) . . . . ?
C6 C10 C11 C12 -1.9(5) . . . . ?
C7 C6 C10 C11 176.2(3) . . . . ?
C10 C6 C7 C8 -80.1(4) . . . . ?
C10 C6 C7 C9 42.8(5) . . . . ?
C10 C11 C12 C13 2.6(5) . . . . ?
C11 C12 C13 C5 -0.1(5) . . . . ?
C11 C12 C13 C14 -178.6(3) . . . . ?
C12 C13 C14 C15 70.1(4) . . . . ?
C12 C13 C14 C16 -52.5(4) . . . . ?
C13 C5 C6 C7 -173.6(3) . . . . ?
C13 C5 C6 C10 3.6(4) . . . . ?
C17 C18 C19 N2 -159.9(3) . . . . ?
C17 C18 C19 C47 23.5(4) . . . . ?
C18 N3 C2 N4 2.7(4) . . . . ?
C18 N3 C2 C3 -175.9(2) . . . . ?
C18 C19 C47 C48 -139.5(3) . . . . ?
C18 C19 C47 C52 40.7(4) . . . . ?
C19 N2 C21 C22 -113.8(3) . . . . ?
C19 N2 C21 C29 66.7(3) . . . . ?
C19 C47 C48 C49 -179.4(3) . . . . ?
C19 C47 C52 C51 178.6(3) . . . . ?
C21 N2 C19 C18 -174.0(2) . . . . ?
C21 N2 C19 C47 2.2(4) . . . . ?
C21 C22 C23 C24 -156.2(3) . . . . ?
C21 C22 C23 C25 77.9(4) . . . . ?
C21 C22 C26 C27 2.1(4) . . . . ?
C21 C29 C30 C31 104.0(3) . . . . ?
C21 C29 C30 C32 -132.7(3) . . . . ?
C22 C21 C29 C28 5.4(4) . . . . ?
C22 C21 C29 C30 -172.1(3) . . . . ?
C22 C26 C27 C28 2.1(5) . . . . ?
C23 C22 C26 C27 -179.1(3) . . . . ?
C26 C22 C23 C24 25.0(4) . . . . ?
C26 C22 C23 C25 -100.9(4) . . . . ?
C26 C27 C28 C29 -2.7(5) . . . . ?
C27 C28 C29 C21 -1.0(4) . . . . ?
C27 C28 C29 C30 176.7(3) . . . . ?
C28 C29 C30 C31 -73.5(3) . . . . ?
C28 C29 C30 C32 49.9(4) . . . . ?
C29 C21 C22 C23 175.2(3) . . . . ?
C29 C21 C22 C26 -5.9(4) . . . . ?
C33 C1 C17 C18 -175.7(3) . . . . ?
C41A C42A C43A C44A -3.5(8) . . . . ?
C42A C41A C46A C45A 0.9(8) . . . . ?
C42A C43A C44A C45A 2.6(9) . . . . ?
C43A C44A C45A C46A 0.0(11) . . . . ?
C44A C45A C46A C41A -1.8(10) . . . . ?
C46A C41A C42A C43A 1.8(8) . . . . ?
C41B C42B C43B C44B 2(3) . . . . ?
C42B C41B C46B C45B -3(2) . . . . ?
C42B C43B C44B C45B -1(4) . . . . ?
C43B C44B C45B C46B -2(3) . . . . ?
C44B C45B C46B C41B 4(3) . . . . ?
C46B C41B C42B C43B 0(3) . . . . ?
C47 C48 C49 C50 0.6(4) . . . . ?
C48 C47 C52 C51 -1.2(4) . . . . ?
C48 C49 C50 C51 -0.8(5) . . . . ?
C49 C50 C51 C52 0.0(5) . . . . ?
C50 C51 C52 C47 1.0(4) . . . . ?
C52 C47 C48 C49 0.4(4) . . . . ?

loop_
_exptl_oxdiff_crystal_face_indexfrac_h
_exptl_oxdiff_crystal_face_indexfrac_k
_exptl_oxdiff_crystal_face_indexfrac_l
_exptl_oxdiff_crystal_face_x
_exptl_oxdiff_crystal_face_y
_exptl_oxdiff_crystal_face_z
-7.2770 4.3023 8.2986 0.0754 -0.9542 0.2896
1.4598 -7.2966 7.9863 0.9570 0.0756 0.2802
8.8742 0.8500 -4.5108 -0.0760 0.9464 0.3141
4.2184 8.0298 4.8717 -0.0163 0.1781 0.9839
1.5821 13.0315 0.3838 -0.6572 -0.0540 0.7518
-6.3566 -6.6455 -2.3229 0.0388 -0.4628 -0.8856
-1.3545 -13.1598 0.4625 0.7247 0.0592 -0.6865
-1.5415 6.9190 -8.1227 -0.9469 -0.0747 -0.3127
4.1221 9.4686 -7.4175 -0.8799 0.4192 0.2237
8.2486 4.6305 -5.2052 -0.3494 0.8435 0.4079
-5.7256 -0.3269 -5.4973 -0.4973 -0.4276 -0.7549
8.5133 -1.6693 -6.6134 -0.0794 0.9964 0.0294
6.0795 -6.6887 2.8655 0.7321 0.6272 0.2660
